data_2000862
loop_
_publ_author_name
'Ianelli, S.'
'Nardelli, M.'
'Belletti, D.'
'Jamart-Gr\'egoire, B.'
'Girardot, S.'
'Caub\`ere, P.'

_publ_section_title
;
 Structural aspects of reactions based on `aggregative activation':
 structures of 3-oxatricyclo[6.3.0.0^2,7^]undec-6-en-1-ol and
 6,7-epoxy-3-oxatricyclo[6.4.0.0^2,7^]dodecan-1-ol
;
_journal_issue 6
_journal_name_full 'Acta Crystallographica Section C'
_journal_page_first 1155
_journal_page_last 1160
_journal_paper_doi 10.1107/S0108270192002993
_journal_volume 48
_journal_year 1992
_chemical_formula_analytical 'C11 H16 O3'
_chemical_formula_moiety 'C11 H16 O3'
_chemical_formula_sum 'C11 H16 O3'
_chemical_formula_weight 196.25
_chemical_name_systematic
;
   9,10-Epoxy-3-hydroxy-1-oxatricyclo[4.4.0^2,9^.0^3,8^]dodecane
                                   compound (4)
;
_space_group_crystal_system monoclinic
_space_group_IT_number 14
_space_group_name_Hall '-P 2yab'
_space_group_name_H-M_alt 'P 1 21/a 1'
_cell_angle_alpha 90
_cell_angle_beta 99.430(10)
_cell_angle_gamma 90
_cell_formula_units_Z 4
_cell_length_a 7.7410(10)
_cell_length_b 21.032(11)
_cell_length_c 6.0500(10)
_cell_measurement_reflns_used 30
_cell_measurement_temperature 293(2)
_cell_measurement_theta_max 51
_cell_measurement_theta_min 37
_cell_volume 971.7(5)
_computing_cell_refinement 'LQPARM (Nardelli & Mangia, 1984)'
_computing_data_reduction 'DIFAU (Ugozzoli et al., 19??)'
_computing_molecular_graphics 'ORTEP (Johnson, 1965)'
_computing_publication_material 'PARST (Nardelli, 1983a)'
_computing_structure_refinement 'SHELX76 (Sheldrick, 1976)'
_computing_structure_solution 'SHELX86 (Sheldrick, 1986)'
_diffrn_ambient_temperature 293(2)
_diffrn_measurement_device 'Siemens AED'
_diffrn_measurement_method \q--2\q
_diffrn_radiation_monochromator Ni-filter
_diffrn_radiation_source 'standard tube'
_diffrn_radiation_type CuK\a
_diffrn_radiation_wavelength 1.54178
_diffrn_reflns_av_R_equivalents .0335
_diffrn_reflns_limit_h_max 9
_diffrn_reflns_limit_h_min -9
_diffrn_reflns_limit_k_max 25
_diffrn_reflns_limit_k_min 0
_diffrn_reflns_limit_l_max 7
_diffrn_reflns_limit_l_min 0
_diffrn_reflns_number 3306
_diffrn_reflns_reduction_process
;
Standard with Lp correction
;
_diffrn_reflns_theta_max 70
_diffrn_reflns_theta_min 3
_diffrn_standards_decay_% 0
_diffrn_standards_interval_count 50
_diffrn_standards_number 1
_exptl_absorpt_coefficient_mu .7472
_exptl_absorpt_correction_type none
_exptl_crystal_colour Colourless
_exptl_crystal_density_diffrn 1.3415
_exptl_crystal_description
;
;
_exptl_crystal_F_000 424
_exptl_crystal_size_max .50
_exptl_crystal_size_mid .26
_exptl_crystal_size_min .19
_refine_diff_density_max .13
_refine_diff_density_min -.20
_refine_ls_extinction_method none
_refine_ls_goodness_of_fit_obs 1.0944
_refine_ls_matrix_type 'full matrix'
_refine_ls_number_constraints 0
_refine_ls_number_parameters 191
_refine_ls_number_reflns 1700
_refine_ls_number_restraints 0
_refine_ls_R_factor_obs .0475
_refine_ls_shift/esd_max .002
_refine_ls_structure_factor_coef F
_refine_ls_weighting_details 'w = 1/[s^2^(F~o~)+0.005F~o~^2^]'
_refine_ls_weighting_scheme calc
_refine_ls_wR_factor_obs .0787
_reflns_number_observed 1700
_reflns_observed_criterion 'I > 2\s(I)'
_cod_data_source_file ka1000.cif
_cod_data_source_block 4
_cod_depositor_comments
;
 Updating space group information and adding the symmetry operation list.

 Antanas Vaitkus,
 2018-06-17

The following automatic conversions were performed:

'_refine_ls_weighting_scheme' value '1/[s^2^(F~o~)+0.005F~o~^2^]' was
changed to 'calc'. New tag '_refine_ls_weighting_details' was
created. The value of the new tag was set to 'w =
1/[s^2^(F~o~)+0.005F~o~^2^]'.

Automatic conversion script
Id: cif_fix_values 3143 2015-03-26 13:38:13Z robertas 
;
_cod_original_cell_volume 971.7(6)
_cod_original_sg_symbol_H-M P21/a
_cod_database_code 2000862

loop_
_space_group_symop_id
_space_group_symop_operation_xyz
1 x,y,z
2 -x+1/2,y+1/2,-z
3 -x,-y,-z
4 x+1/2,-y+1/2,z

loop_
_atom_site_aniso_label
_atom_site_aniso_U_11
_atom_site_aniso_U_22
_atom_site_aniso_U_33
_atom_site_aniso_U_12
_atom_site_aniso_U_13
_atom_site_aniso_U_23
O1 .0442(6) .0288(6) .0360(6) .0022(3) -.0082(4) .0002(4)
O2 .0539(7) .0236(5) .0412(6) -.0065(4) .0017(5) .0027(4)
O3 .0472(6) .0403(6) .0437(6) .0071(4) .0140(5) -.0103(4)
C2 .0406(8) .0322(7) .0465(8) -.0024(6) -.0058(6) -.0035(6)
C3 .0445(8) .0286(7) .0419(8) -.0039(5) .0029(6) -.0010(6)
C4 .0377(7) .0267(6) .0393(8) .0037(5) .0051(6) -.0001(5)
C5 .0336(6) .0296(7) .0292(6) .0045(5) .0070(5) -.0006(5)
C6 .0383(7) .0290(6) .0260(6) .0011(5) .0037(5) .0012(5)
C7 .0405(8) .0375(7) .0333(7) .0056(5) -.0036(5) .0026(6)
C8 .0333(7) .0396(8) .0473(8) -.0008(6) .0004(6) .0063(6)
C9 .0400(7) .0326(7) .0292(7) .0027(5) .0065(5) -.0023(5)
C10 .0352(7) .0217(6) .0293(6) -.0020(4) .0028(5) .0018(4)
C11 .0324(7) .0289(6) .0326(7) -.0018(5) .0032(5) .0028(5)
C12 .0375(8) .0398(7) .0411(8) -.0020(6) .0109(6) -.0054(6)

loop_
_atom_site_label
_atom_site_fract_x
_atom_site_fract_y
_atom_site_fract_z
_atom_site_U_iso_or_equiv
_atom_site_thermal_displace_type
_atom_site_calc_flag
_atom_site_calc_attached_atom
_atom_site_type_symbol
O1 .06330(10) .59867(4) .0160(2) .0380(3) Uani . . O
O2 -.1743(2) .48968(5) -.3575(2) .0403(4) Uani . . O
O3 .0124(2) .69645(5) -.4180(2) .0430(4) Uani . . O
C2 .1400(2) .66087(7) .0536(3) .0412(4) Uani . . C
C3 .0044(2) .71272(6) -.0074(2) .0388(5) Uani . . C
C4 -.0942(2) .70534(6) -.2416(2) .0347(4) Uani . . C
C5 -.0821(2) .64359(6) -.3478(2) .0306(4) Uani . . C
C6 -.2173(2) .60088(6) -.4830(2) .0312(4) Uani . . C
C7 -.4058(2) .62221(7) -.5609(2) .0382(5) Uani . . C
C8 -.5130(2) .62744(7) -.3704(3) .0408(5) Uani . . C
C9 -.2998(2) .56211(6) -.1113(2) .0338(4) Uani . . C
C10 -.1773(2) .55347(5) -.2830(2) .0290(4) Uani . . C
C11 .0024(2) .58755(6) -.2154(2) .0315(4) Uani . . C
C12 -.4900(2) .56851(7) -.2217(3) .0390(4) Uani . . C
H2O -.144(6) .4568(17) -.238(7) .120(12) Uiso . O2 H
H21 .203(3) .6635(12) .212(4) .065(6) Uiso . C2 H
H22 .240(3) .6682(10) -.040(4) .046(5) Uiso . C2 H
H31 -.086(3) .7132(10) .100(4) .052(5) Uiso . C3 H
H32 .073(3) .7608(14) .008(5) .081(8) Uiso . C3 H
H4 -.197(2) .7342(8) -.287(3) .034(4) Uiso . C4 H
H6 -.162(2) .5820(8) -.612(3) .029(4) Uiso . C6 H
H71 -.470(3) .5845(12) -.677(4) .064(6) Uiso . C7 H
H72 -.404(3) .6636(11) -.633(4) .051(5) Uiso . C7 H
H81 -.484(3) .6696(11) -.274(4) .060(6) Uiso . C8 H
H82 -.636(4) .6402(12) -.446(5) .078(7) Uiso . C8 H
H91 -.269(3) .6059(9) -.035(4) .048(5) Uiso . C9 H
H92 -.287(3) .5250(10) -.007(3) .044(5) Uiso . C9 H
H11 .093(3) .5690(9) -.276(4) .047(5) Uiso . C11 H
H121 -.560(3) .5717(11) -.115(4) .053(5) Uiso . C12 H
H122 -.528(3) .5309(11) -.314(4) .051(5) Uiso . C12 H

loop_
_atom_type_symbol
_atom_type_description
_atom_type_scat_dispersion_real
_atom_type_scat_dispersion_imag
_atom_type_scat_source
O Oxygen .047 .032 'IntTabIV Tab.2.2A 2.3.1'
C Carbon .017 .009 'IntTabIV Tab.2.2A 2.3.1'
H Hydrogen .000 .000 'IntTabIV Tab.2.2C      '

loop_
_geom_angle_atom_site_label_1
_geom_angle_atom_site_label_2
_geom_angle_atom_site_label_3
_geom_angle
_geom_angle_publ_flag
C2 O1 C11 111.50(10) yes
C10 O2 H2O 116(2) no
C4 O3 C5 60.50(10) yes
O1 C2 H22 112.0(10) no
O1 C2 H21 109.0(10) no
O1 C2 C3 111.40(10) yes
H21 C2 H22 103(2) no
C3 C2 H22 108.0(10) no
C3 C2 H21 114.0(10) no
C2 C3 H32 109.0(10) no
C2 C3 H31 112.0(10) no
C2 C3 C4 112.30(10) yes
H31 C3 H32 107(2) no
C4 C3 H32 109.0(10) no
C4 C3 H31 108.0(10) no
O3 C4 C3 116.10(10) yes
C3 C4 H4 117.0(10) no
C3 C4 C5 116.60(10) yes
O3 C4 H4 113.0(10) no
O3 C4 C5 58.70(10) yes
C5 C4 H4 122.0(10) no
O3 C5 C4 60.80(10) yes
C4 C5 C11 120.90(10) yes
C4 C5 C6 132.70(10) yes
O3 C5 C11 124.40(10) yes
O3 C5 C6 129.90(10) yes
C6 C5 C11 91.40(10) yes
C5 C6 H6 108.0(10) no
C5 C6 C10 85.90(10) yes
C5 C6 C7 122.30(10) yes
C10 C6 H6 107.0(10) no
C7 C6 H6 112.0(10) no
C7 C6 C10 119.10(10) yes
C6 C7 H72 108.0(10) no
C6 C7 H71 107.0(10) no
C6 C7 C8 113.40(10) yes
H71 C7 H72 113(2) no
C8 C7 H72 109.0(10) no
C8 C7 H71 107.0(10) no
C7 C8 H82 105(2) no
C7 C8 H81 112.0(10) no
C7 C8 C12 111.10(10) yes
H81 C8 H82 97(2) no
C12 C8 H82 119(2) no
C12 C8 H81 111.0(10) no
H91 C9 H92 115(2) no
C12 C9 H92 110.0(10) no
C12 C9 H91 105.0(10) no
C10 C9 H92 109.0(10) no
C10 C9 H91 107.0(10) no
C10 C9 C12 112.10(10) yes
C6 C10 C9 112.70(10) yes
O2 C10 C9 111.90(10) yes
O2 C10 C6 111.70(10) yes
C9 C10 C11 113.20(10) yes
C6 C10 C11 88.00(10) yes
O2 C10 C11 117.30(10) yes
C5 C11 C10 86.00(10) yes
O1 C11 C10 118.20(10) yes
O1 C11 C5 116.00(10) yes
C10 C11 H11 114.0(10) no
C5 C11 H11 114.0(10) no
O1 C11 H11 108.0(10) no
C8 C12 C9 110.00(10) yes
C9 C12 H122 111.0(10) no
C9 C12 H121 110.0(10) no
C8 C12 H122 109.0(10) no
C8 C12 H121 110.0(10) no
H121 C12 H122 108(2) no

loop_
_geom_bond_atom_site_label_1
_geom_bond_atom_site_label_2
_geom_bond_distance
_geom_bond_publ_flag
O1 C2 1.4390(10) yes
O1 C11 1.4220(10) yes
O2 C10 1.4170(10) yes
O2 H2O 1.00(3) no
O3 C4 1.464(2) yes
O3 C5 1.4330(10) yes
C2 C3 1.516(2) yes
C2 H21 1.00(2) no
C2 H22 1.05(2) no
C3 C4 1.5040(10) yes
C3 H31 1.03(2) yes
C3 H32 1.14(2) no
C4 C5 1.4590(10) yes
C4 H4 1.000(10) no
C5 C6 1.5130(10) yes
C5 C11 1.5120(10) yes
C6 C7 1.526(2) yes
C6 C10 1.5590(10) yes
C6 H6 1.030(10) no
C7 C8 1.531(2) yes
C7 H71 1.12(2) no
C7 H72 .97(2) no
C8 C12 1.525(2) yes
C8 H81 1.06(2) no
C8 H82 1.02(2) no
C9 C10 1.528(2) yes
C9 C12 1.5200(10) yes
C9 H91 1.040(10) no
C9 H92 1.00(2) no
C10 C11 1.5580(10) yes
C11 H11 .93(2) no
C12 H121 .91(2) no
C12 H122 .99(2) no

loop_
_geom_contact_atom_site_label_1
_geom_contact_atom_site_label_2
_geom_contact_distance
O1 C3 2.441(2)
O1 C4 2.8860(10)
O1 C5 2.4890(10)
O1 C9 2.8940(10)
O1 C10 2.5580(10)
O2 C6 2.465(2)
O2 C9 2.4410(10)
O2 C11 2.5420(10)
O3 C2 2.9590(10)
O3 C3 2.5190(10)
O3 C6 2.6700(10)
O3 C11 2.605(2)
C2 C4 2.508(2)
C2 C5 2.7600(10)
C2 C11 2.365(2)
C3 C5 2.5210(10)
C3 C11 2.917(2)
C4 C6 2.722(2)
C4 C11 2.585(2)
C5 C7 2.6620(10)
C5 C9 2.935(2)
C6 C8 2.555(2)
C6 C9 2.5690(10)
C6 C11 2.1650(10)
C6 C12 2.918(2)
C7 C9 2.9900(10)
C7 C10 2.6590(10)
C7 C12 2.520(2)
C8 C9 2.4940(10)
C9 C11 2.576(2)
C10 C12 2.529(2)
